data_1555255
loop_
_publ_author_name
'Resines-Urien, Esther'
'Burzur\'i, Enrique'
'Fernandez-Bartolome, Estefania'
'Garc\'ia Garc\'ia-Tu\~n\'on, Miguel \'Angel'
'de la Presa, Patricia'
'Poloni, Roberta'
'Teat, Simon J.'
'Costa, Jose Sanchez'

_publ_section_title
;
 A switchable iron-based coordination polymer toward reversible
 acetonitrile electro-optical readout.
;
_journal_issue 27
_journal_name_full 'Chemical science'
_journal_page_first 6612
_journal_page_last 6616
_journal_paper_doi 10.1039/c9sc02522g
_journal_volume 10
_journal_year 2019
_chemical_formula_moiety '2(B F4), C8 H11 Fe N4 O2, 2(C2 H1.5 N)'
_chemical_formula_sum 'C12 H14 B2 F8 Fe N6 O2'
_chemical_formula_weight 503.76
_space_group_crystal_system orthorhombic
_space_group_IT_number 64
_space_group_name_Hall '-C 2ac 2'
_space_group_name_H-M_alt 'C m c e'
_atom_sites_solution_hydrogens mixed
_audit_creation_date 2019-01-31
_audit_creation_method
;
Olex2 1.2
(compiled 2018.05.29 svn.r3508 for OlexSys, GUI svn.r5506)
;
_audit_update_record
;
2019-02-01 deposited with the CCDC.	2019-06-12 downloaded from the CCDC.
;
_cell_angle_alpha 90
_cell_angle_beta 90
_cell_angle_gamma 90
_cell_formula_units_Z 4
_cell_length_a 7.2430(17)
_cell_length_b 12.882(2)
_cell_length_c 23.908(6)
_cell_measurement_reflns_used 3634
_cell_measurement_temperature 250(2)
_cell_measurement_theta_max 75.2900
_cell_measurement_theta_min 3.2152
_cell_volume 2230.7(8)
_computing_molecular_graphics 'Olex2 (Dolomanov et al., 2009)'
_computing_publication_material 'Olex2 (Dolomanov et al., 2009)'
_computing_structure_refinement 'ShelXL (Sheldrick, 2015)'
_diffrn_ambient_temperature 250.0
_diffrn_measured_fraction_theta_full 0.993
_diffrn_measured_fraction_theta_max 0.993
_diffrn_measurement_device_type 'Bruker Kappa Apex II'
_diffrn_radiation_type MoK\a
_diffrn_radiation_wavelength 0.71073
_diffrn_reflns_av_R_equivalents 0.0766
_diffrn_reflns_av_unetI/netI 0.0338
_diffrn_reflns_Laue_measured_fraction_full 0.993
_diffrn_reflns_Laue_measured_fraction_max 0.993
_diffrn_reflns_limit_h_max 8
_diffrn_reflns_limit_h_min -8
_diffrn_reflns_limit_k_max 15
_diffrn_reflns_limit_k_min -14
_diffrn_reflns_limit_l_max 28
_diffrn_reflns_limit_l_min -28
_diffrn_reflns_number 15810
_diffrn_reflns_point_group_measured_fraction_full 0.993
_diffrn_reflns_point_group_measured_fraction_max 0.993
_diffrn_reflns_theta_full 25.242
_diffrn_reflns_theta_max 25.339
_diffrn_reflns_theta_min 3.337
_exptl_absorpt_coefficient_mu 0.761
_exptl_absorpt_correction_T_max 0.97
_exptl_absorpt_correction_T_min 0.80
_exptl_crystal_colour yellow
_exptl_crystal_colour_primary yellow
_exptl_crystal_density_diffrn 1.500
_exptl_crystal_description plate
_exptl_crystal_F_000 1008
_exptl_crystal_size_max 0.36
_exptl_crystal_size_mid 0.04
_exptl_crystal_size_min 0.04
_refine_diff_density_max 1.367
_refine_diff_density_min -1.109
_refine_diff_density_rms 0.147
_refine_ls_extinction_method none
_refine_ls_goodness_of_fit_ref 1.056
_refine_ls_hydrogen_treatment mixed
_refine_ls_matrix_type full
_refine_ls_number_parameters 91
_refine_ls_number_reflns 1102
_refine_ls_number_restraints 2
_refine_ls_restrained_S_all 1.055
_refine_ls_R_factor_all 0.1058
_refine_ls_R_factor_gt 0.0897
_refine_ls_shift/su_max 0.000
_refine_ls_shift/su_mean 0.000
_refine_ls_structure_factor_coef Fsqd
_refine_ls_weighting_details 'w=1/[\s^2^(Fo^2^)+(0.1785P)^2^+13.8267P] where P=(Fo^2^+2Fc^2^)/3'
_refine_ls_weighting_scheme calc
_refine_ls_wR_factor_gt 0.2520
_refine_ls_wR_factor_ref 0.2711
_reflns_Friedel_coverage 0.000
_reflns_number_gt 862
_reflns_number_total 1102
_reflns_threshold_expression 'I > 2\s(I)'
_cod_data_source_file c9sc02522g4.cif
_cod_data_source_block 01788_250k_0m
_cod_original_cell_volume 2230.8(9)
_cod_original_sg_symbol_Hall '-C 2bc 2'
_cod_database_code 1555255
_shelx_shelxl_version_number 2017/1
_shelx_space_group_comment
;
The symmetry employed for this shelxl refinement is uniquely defined
by the following loop, which should always be used as a source of
symmetry information in preference to the above space-group names.
They are only intended as comments.
;
_olex2_refinement_description
;
1. Fixed Uiso
 At 1.2 times of:
  All C(H) groups
 At 1.5 times of:
  All C(H,H,H) groups
2. Restrained distances
 O1-H1A = H1B-O1
 0.88 with sigma of 0.02
3. Others
 Fixed Sof: H3A(0.25) H3B(0.25) H3C(0.25) H5A(0.25) H5B(0.25) H5C(0.25)
4.a Aromatic/amide H refined with riding coordinates:
 C1(H1)
4.b Idealised Me refined with riding coordinates:
 C3(H3A,H3B,H3C), C5(H5A,H5B,H5C)
;
_olex2_submission_special_instructions 'No special instructions were received'

loop_
_space_group_symop_operation_xyz
'x, y, z'
'-x, -y+1/2, z+1/2'
'-x, y+1/2, -z+1/2'
'x, -y, -z'
'x+1/2, y+1/2, z'
'-x+1/2, -y+1, z+1/2'
'-x+1/2, y+1, -z+1/2'
'x+1/2, -y+1/2, -z'
'-x, -y, -z'
'x, y-1/2, -z-1/2'
'x, -y-1/2, z-1/2'
'-x, y, z'
'-x+1/2, -y+1/2, -z'
'x+1/2, y, -z-1/2'
'x+1/2, -y, z-1/2'
'-x+1/2, y+1/2, z'

loop_
_atom_site_label
_atom_site_type_symbol
_atom_site_fract_x
_atom_site_fract_y
_atom_site_fract_z
_atom_site_U_iso_or_equiv
_atom_site_adp_type
_atom_site_occupancy
_atom_site_site_symmetry_order
_atom_site_calc_flag
_atom_site_refinement_flags_posn
_atom_site_refinement_flags_adp
_atom_site_refinement_flags_occupancy
B1 B 0.500000 0.2254(9) 0.6663(4) 0.047(2) Uani 1 2 d S T P
C1 C 0.9042(7) 0.5611(4) 0.5347(2) 0.0328(12) Uani 1 1 d . . .
H1 H 0.840814 0.604912 0.559613 0.039 Uiso 1 1 calc R . .
C2 C 0.500000 0.5369(8) 0.6367(3) 0.0406(19) Uani 1 2 d S T P
C3 C 0.500000 0.5510(13) 0.6972(4) 0.079(4) Uani 1 2 d S T P
H3A H 0.617360 0.580055 0.708917 0.118 Uiso 0.25 1 calc R . .
H3B H 0.481652 0.484373 0.715345 0.118 Uiso 0.25 1 calc R . .
H3C H 0.400987 0.597785 0.707725 0.118 Uiso 0.25 1 calc R . .
C4 C 0.500000 0.1695(8) 0.3830(4) 0.064(3) Uani 1 2 d S T P
C5 C 0.500000 0.1212(13) 0.3280(5) 0.095(5) Uani 1 2 d S T P
H5A H 0.401664 0.150691 0.305513 0.143 Uiso 0.25 1 calc R . .
H5B H 0.480580 0.047062 0.331973 0.143 Uiso 0.25 1 calc R . .
H5C H 0.617756 0.133601 0.309877 0.143 Uiso 0.25 1 calc R . .
F1 F 0.500000 0.2970(14) 0.7010(7) 0.188(6) Uiso 1 2 d S T P
F2 F 0.3778(18) 0.1517(11) 0.6728(5) 0.251(7) Uani 1 1 d . . .
F3 F 0.500000 0.2596(7) 0.6157(3) 0.152(5) Uani 1 2 d S T P
Fe1 Fe 0.500000 0.500000 0.500000 0.0277(6) Uani 1 4 d S T P
N1 N 0.8075(9) 0.500000 0.500000 0.0289(14) Uani 1 2 d S T P
N2 N 0.500000 0.5258(6) 0.5892(3) 0.0370(16) Uani 1 2 d S T P
N3 N 0.500000 0.2065(8) 0.4248(4) 0.086(4) Uani 1 2 d S T P
O1 O 0.500000 0.3422(5) 0.5134(2) 0.0433(15) Uani 1 2 d DS T P
H1A H 0.500000 0.301(7) 0.484(3) 0.05(3) Uiso 1 2 d DS T P
H1B H 0.500000 0.307(11) 0.545(4) 0.13(6) Uiso 1 2 d DS T P

loop_
_atom_site_aniso_label
_atom_site_aniso_U_11
_atom_site_aniso_U_22
_atom_site_aniso_U_33
_atom_site_aniso_U_23
_atom_site_aniso_U_13
_atom_site_aniso_U_12
B1 0.063(7) 0.053(6) 0.026(4) -0.012(4) 0.000 0.000
C1 0.030(3) 0.040(3) 0.028(2) -0.005(2) 0.003(2) -0.001(2)
C2 0.042(4) 0.053(5) 0.026(5) -0.002(4) 0.000 0.000
C3 0.094(9) 0.122(10) 0.020(4) -0.005(6) 0.000 0.000
C4 0.097(9) 0.053(6) 0.042(6) 0.000(5) 0.000 0.000
C5 0.131(14) 0.097(10) 0.057(7) -0.027(7) 0.000 0.000
F2 0.278(15) 0.250(13) 0.225(11) 0.025(10) 0.015(8) -0.173(11)
F3 0.326(16) 0.095(6) 0.036(4) 0.019(4) 0.000 0.000
Fe1 0.0276(9) 0.0355(10) 0.0199(9) -0.0001(5) 0.000 0.000
N1 0.025(3) 0.035(3) 0.026(3) -0.001(2) 0.000 0.000
N2 0.037(4) 0.049(4) 0.025(4) -0.003(3) 0.000 0.000
N3 0.161(12) 0.051(5) 0.047(5) -0.002(4) 0.000 0.000
O1 0.062(4) 0.040(3) 0.028(3) 0.000(2) 0.000 0.000

loop_
_atom_type_symbol
_atom_type_description
_atom_type_scat_dispersion_real
_atom_type_scat_dispersion_imag
_atom_type_scat_source
C C 0.0033 0.0016 'International Tables Vol C Tables 4.2.6.8 and 6.1.1.4'
B B 0.0013 0.0007 'International Tables Vol C Tables 4.2.6.8 and 6.1.1.4'
N N 0.0061 0.0033 'International Tables Vol C Tables 4.2.6.8 and 6.1.1.4'
F F 0.0171 0.0103 'International Tables Vol C Tables 4.2.6.8 and 6.1.1.4'
Fe Fe 0.3463 0.8444 'International Tables Vol C Tables 4.2.6.8 and 6.1.1.4'
O O 0.0106 0.0060 'International Tables Vol C Tables 4.2.6.8 and 6.1.1.4'
H H 0.0000 0.0000 'International Tables Vol C Tables 4.2.6.8 and 6.1.1.4'

loop_
_geom_angle_atom_site_label_1
_geom_angle_atom_site_label_2
_geom_angle_atom_site_label_3
_geom_angle
_geom_angle_site_symmetry_1
_geom_angle_site_symmetry_3
F1 B1 F2 117.5(10) . 12_655
F1 B1 F2 117.5(10) . .
F1 B1 F3 111.9(13) . .
F2 B1 F2 85.2(16) . 12_655
F3 B1 F2 111.0(8) . 12_655
F3 B1 F2 111.0(8) . .
C1 C1 H1 119.3 12_755 .
N1 C1 C1 121.5(3) . 12_755
N1 C1 H1 119.3 . .
N2 C2 C3 179.9(11) . .
C2 C3 H3A 109.5 . .
C2 C3 H3A 109.5(3) . 12_655
C2 C3 H3B 109.5(7) . 12_655
C2 C3 H3B 109.5 . .
C2 C3 H3C 109.5(5) . 12_655
C2 C3 H3C 109.5 . .
H3A C3 H3A 122.4 . 12_655
H3A C3 H3B 109.5 12_655 12_655
H3A C3 H3B 95.3 . 12_655
H3A C3 H3B 109.5 . .
H3A C3 H3C 109.5 . .
H3A C3 H3C 15.8 . 12_655
H3A C3 H3C 109.5 12_655 12_655
H3B C3 H3A 95.3 . 12_655
H3B C3 H3B 15.7 . 12_655
H3B C3 H3C 109.5 12_655 12_655
H3B C3 H3C 122.4 . 12_655
H3B C3 H3C 109.5 . .
H3C C3 H3A 15.7 . 12_655
H3C C3 H3B 122.4 . 12_655
H3C C3 H3C 95.3 . 12_655
N3 C4 C5 179.9(13) . .
C4 C5 H5A 109.5 . .
C4 C5 H5A 109.5(5) . 12_655
C4 C5 H5B 109.5 . .
C4 C5 H5B 109.5(8) . 12_655
C4 C5 H5C 109.5(3) . 12_655
C4 C5 H5C 109.5 . .
H5A C5 H5A 94.5 . 12_655
H5A C5 H5B 109.5 . .
H5A C5 H5B 109.5 12_655 12_655
H5A C5 H5B 123.1 . 12_655
H5A C5 H5C 109.5 . .
H5A C5 H5C 16.7 . 12_655
H5A C5 H5C 109.5 12_655 12_655
H5B C5 H5A 123.1 . 12_655
H5B C5 H5B 16.7 . 12_655
H5B C5 H5C 94.5 . 12_655
H5B C5 H5C 109.5 . .
H5B C5 H5C 109.5 12_655 12_655
H5C C5 H5A 16.7 . 12_655
H5C C5 H5B 94.5 . 12_655
H5C C5 H5C 123.1 . 12_655
B1 F2 F2 47.4(8) . 12_655
N1 Fe1 N1 180.0 . 9_666
N2 Fe1 N1 90.000(2) 9_666 .
N2 Fe1 N1 90.000(2) . .
N2 Fe1 N1 90.000(2) . 9_666
N2 Fe1 N1 90.000(2) 9_666 9_666
N2 Fe1 N2 180.0 . 9_666
O1 Fe1 N1 90.000(1) 9_666 9_666
O1 Fe1 N1 90.000(3) . 9_666
O1 Fe1 N1 90.000(3) 9_666 .
O1 Fe1 N1 90.000(1) . .
O1 Fe1 N2 89.9(2) . .
O1 Fe1 N2 89.9(2) 9_666 9_666
O1 Fe1 N2 90.1(2) . 9_666
O1 Fe1 N2 90.1(2) 9_666 .
O1 Fe1 O1 180.0 . 9_666
C1 N1 C1 117.0(7) . 4_566
C1 N1 Fe1 121.5(3) . .
C1 N1 Fe1 121.5(3) 4_566 .
C2 N2 Fe1 178.4(7) . .
Fe1 O1 H1A 118(7) . .
Fe1 O1 H1B 130(10) . .
H1A O1 H1B 112(10) . .

loop_
_geom_bond_atom_site_label_1
_geom_bond_atom_site_label_2
_geom_bond_distance
_geom_bond_site_symmetry_2
B1 F1 1.239(18) .
B1 F2 1.307(12) 12_655
B1 F2 1.307(12) .
B1 F3 1.287(12) .
C1 C1 1.387(11) 12_755
C1 H1 0.9400 .
C1 N1 1.342(6) .
C2 C3 1.460(12) .
C2 N2 1.144(10) .
C3 H3A 0.9701 12_655
C3 H3A 0.9700 .
C3 H3B 0.9699 12_655
C3 H3B 0.9700 .
C3 H3C 0.9700 .
C3 H3C 0.9700 12_655
C4 C5 1.454(15) .
C4 N3 1.108(13) .
C5 H5A 0.9700 12_655
C5 H5A 0.9700 .
C5 H5B 0.9700 .
C5 H5B 0.9700 12_655
C5 H5C 0.9700 .
C5 H5C 0.9700 12_655
F2 F2 1.77(3) 12_655
Fe1 N1 2.227(7) .
Fe1 N1 2.227(7) 9_666
Fe1 N2 2.158(7) 9_666
Fe1 N2 2.158(7) .
Fe1 O1 2.058(6) 9_666
Fe1 O1 2.058(6) .
O1 H1A 0.88(2) .
O1 H1B 0.88(2) .

loop_
_geom_hbond_atom_site_label_D
_geom_hbond_atom_site_label_H
_geom_hbond_atom_site_label_A
_geom_hbond_distance_DH
_geom_hbond_distance_HA
_geom_hbond_distance_DA
_geom_hbond_angle_DHA
_geom_hbond_site_symmetry_A
_geom_hbond_publ_flag
C3 H3A F2 0.97 2.27 3.085(13) 140.9 5 yes
C3 H3B F1 0.97 2.44 3.27(3) 143.5 . yes
C3 H3C F2 0.97 2.29 3.085(13) 138.2 16 yes
O1 H1A N3 0.88(2) 1.87(2) 2.747(11) 177(10) . yes
O1 H1B F3 0.88(2) 1.80(4) 2.668(9) 169(16) . yes

loop_
_geom_torsion_atom_site_label_1
_geom_torsion_atom_site_label_2
_geom_torsion_atom_site_label_3
_geom_torsion_atom_site_label_4
_geom_torsion
_geom_torsion_site_symmetry_1
_geom_torsion_site_symmetry_4
C1 C1 N1 C1 -0.001(3) 12_755 4_566
C1 C1 N1 Fe1 180.000(2) 12_755 .
F1 B1 F2 F2 -118.6(13) . 12_655
F3 B1 F2 F2 110.7(10) . 12_655
